data_1572818
loop_
_publ_author_name
'Saha, Arindam'
'Chartrand, Daniel'
'Cibian, Mihaela'
'Maris, Thierry'
'Hanan, Garry S.'

_publ_section_title
;
 4-Bromo-N,N&#x2032;-diphenylbenzimidamide N&#x2032;-oxide
;
_journal_coeditor_code HB4487
_journal_issue 10
_journal_name_full IUCrData
_journal_paper_doi 10.1107/S2414314624009684
_journal_volume 9
_journal_year 2024
_chemical_absolute_configuration ad
_chemical_formula_iupac 'C19 H15 Br N2 O'
_chemical_formula_moiety 'C19 H15 Br N2 O'
_chemical_formula_sum 'C19 H15 Br N2 O'
_chemical_formula_weight 367.24
_chemical_name_systematic
;
4-Bromo-<i>N</i>,<i>N</i>'-diphenylbenzimidamide <i>N</i>'-oxide
;
_space_group_crystal_system orthorhombic
_space_group_IT_number 33
_space_group_name_Hall 'P 2c -2n'
_space_group_name_H-M_alt 'P n a 21'
_atom_sites_solution_hydrogens geom
_atom_sites_solution_primary dual
_audit_creation_method
;
FinalCif V132 by Daniel Kratzert, Freiburg 2024,
https://dkratzert.de/finalcif.html
;
_cell_angle_alpha 90
_cell_angle_beta 90
_cell_angle_gamma 90
_cell_formula_units_Z 8
_cell_length_a 17.7036(16)
_cell_length_b 5.8468(6)
_cell_length_c 31.418(3)
_cell_measurement_reflns_used 9781
_cell_measurement_temperature 150
_cell_measurement_theta_max 54.356
_cell_measurement_theta_min 4.516
_cell_volume 3252.1(5)
_computing_cell_refinement
;
SAINT V8.40B (Bruker, 2020)
;
_computing_data_collection
;
APEX4 (Bruker, 2022)
;
_computing_data_reduction
;
SAINT V8.40B (Bruker, 2020)
;
_computing_molecular_graphics
;
Olex2 1.3 (Dolomanov <i>et al.</i>,  2009)
;
_computing_publication_material
;
Olex2 1.3 (Dolomanov <i>et al.</i>,  2009), <i>FinalCIF</i> (Kratzert,
2024) and
PublCIF
(Westrip, 2010)
;
_computing_structure_refinement
;
SHELXL  (Sheldrick, 2015b)
;
_computing_structure_solution
;
<i>SHELXT</i>  (Sheldrick, 2015a)
;
_diffrn_ambient_temperature 150
_diffrn_detector 'CMOS Area detector'
_diffrn_detector_area_resol_mean 10.42
_diffrn_measured_fraction_theta_full 1.000
_diffrn_measured_fraction_theta_max 0.995
_diffrn_measurement_device 'k-geometry diffractometer'
_diffrn_measurement_device_type 'Bruker Venture Metaljet'
_diffrn_measurement_method '\w and \f scans'
_diffrn_radiation_monochromator 'Helios MX Mirror Optics'
_diffrn_radiation_probe x-ray
_diffrn_radiation_type 'Ga K\a'
_diffrn_radiation_wavelength 1.34139
_diffrn_reflns_av_R_equivalents 0.0897
_diffrn_reflns_av_unetI/netI 0.0368
_diffrn_reflns_limit_h_max 21
_diffrn_reflns_limit_h_min -21
_diffrn_reflns_limit_k_max 7
_diffrn_reflns_limit_k_min -6
_diffrn_reflns_limit_l_max 37
_diffrn_reflns_limit_l_min -38
_diffrn_reflns_number 100504
_diffrn_reflns_theta_full 53.594
_diffrn_reflns_theta_max 54.905
_diffrn_reflns_theta_min 2.447
_diffrn_source 'Metal Jet'
_diffrn_source_current 2.86
_diffrn_source_power 0.1993706
_diffrn_source_voltage 69.71
_exptl_absorpt_coefficient_mu 2.300
_exptl_absorpt_correction_T_max 0.2006
_exptl_absorpt_correction_T_min 0.0787
_exptl_absorpt_correction_type multi-scan
_exptl_absorpt_process_details
;
(SADABS; Krause <i>et al.</i>,  2015)
;
_exptl_crystal_colour 'clear light colourless'
_exptl_crystal_density_diffrn 1.500
_exptl_crystal_description needle
_exptl_crystal_F_000 1488
_exptl_crystal_size_max 0.19
_exptl_crystal_size_mid 0.03
_exptl_crystal_size_min 0.03
_refine_diff_density_max 1.125
_refine_diff_density_min -0.642
_refine_ls_abs_structure_details
;
 Refined as an inversion twin.
;
_refine_ls_abs_structure_Flack 0.23(6)
_refine_ls_extinction_method none
_refine_ls_goodness_of_fit_ref 1.071
_refine_ls_hydrogen_treatment constr
_refine_ls_matrix_type full
_refine_ls_number_parameters 416
_refine_ls_number_reflns 6071
_refine_ls_number_restraints 1
_refine_ls_restrained_S_all 1.071
_refine_ls_R_factor_all 0.0780
_refine_ls_R_factor_gt 0.0550
_refine_ls_shift/su_max 0.000
_refine_ls_shift/su_mean 0.000
_refine_ls_structure_factor_coef Fsqd
_refine_ls_weighting_details 'w=1/[\s^2^(Fo^2^)+(0.0728P)^2^+6.1028P] where P=(Fo^2^+2Fc^2^)/3'
_refine_ls_weighting_scheme calc
_refine_ls_wR_factor_gt 0.1396
_refine_ls_wR_factor_ref 0.1581
_reflns_number_gt 4793
_reflns_number_total 6071
_reflns_threshold_expression 'I > 2\s(I)'
_cod_data_source_file hb4487.cif
_cod_data_source_block I
_cod_original_cell_volume 3252.0(5)
_cod_database_code 1572818
_shelx_space_group_comment
;
The symmetry employed for this shelxl refinement is uniquely defined
by the following loop, which should always be used as a source of
symmetry information in preference to the above space-group names.
They are only intended as comments.
;
_shelx_estimated_absorpt_t_min 0.669
_shelx_estimated_absorpt_t_max 0.934

loop_
_space_group_symop_operation_xyz
'x, y, z'
'-x, -y, z+1/2'
'x+1/2, -y+1/2, z'
'-x+1/2, y+1/2, z+1/2'

loop_
_atom_site_type_symbol
_atom_site_label
_atom_site_fract_x
_atom_site_fract_y
_atom_site_fract_z
_atom_site_U_iso_or_equiv
_atom_site_adp_type
_atom_site_calc_flag
_atom_site_occupancy
_atom_site_disorder_assembly
_atom_site_disorder_group
Br Br1A 0.61038(7) 0.6881(3) 0.25148(3) 0.0760(4) Uani d 1 . .
O O1A 0.4180(4) 0.7299(11) 0.4878(2) 0.0500(18) Uani d 1 . .
N N1A 0.4538(4) 0.7506(11) 0.4507(3) 0.0344(17) Uani d 1 . .
C C1A 0.4319(4) 0.6209(13) 0.4185(3) 0.0351(18) Uani d 1 . .
N N2A 0.3778(4) 0.4681(13) 0.4271(2) 0.0417(17) Uani d 1 . .
H H2A 0.363970 0.461329 0.453973 0.050 Uiso calc 1 . .
C C3A 0.4695(4) 0.6315(15) 0.3761(3) 0.0369(18) Uani d 1 . .
C C4A 0.5143(5) 0.4453(15) 0.3630(3) 0.0402(19) Uani d 1 . .
H H4A 0.516330 0.310580 0.379883 0.048 Uiso calc 1 . .
C C5A 0.5558(5) 0.4585(18) 0.3253(3) 0.047(2) Uani d 1 . .
H H5A 0.586546 0.334943 0.315994 0.057 Uiso calc 1 . .
C C6A 0.5504(6) 0.6599(19) 0.3018(3) 0.051(2) Uani d 1 . .
C C7A 0.5056(6) 0.8449(17) 0.3136(3) 0.047(2) Uani d 1 . .
H H7A 0.503148 0.978161 0.296394 0.057 Uiso calc 1 . .
C C8A 0.4644(5) 0.8303(17) 0.3516(3) 0.043(2) Uani d 1 . .
H H8A 0.433335 0.953821 0.360476 0.051 Uiso calc 1 . .
C C9A 0.5134(5) 0.9239(15) 0.4500(3) 0.0396(19) Uani d 1 . .
C C10A 0.4990(5) 1.1212(15) 0.4729(3) 0.0380(19) Uani d 1 . .
H H10A 0.451900 1.142036 0.486832 0.046 Uiso calc 1 . .
C C11A 0.5530(5) 1.2838(15) 0.4752(3) 0.040(2) Uani d 1 . .
H H11A 0.543730 1.417141 0.491620 0.048 Uiso calc 1 . .
C C12A 0.6217(5) 1.2623(15) 0.4542(4) 0.042(2) Uani d 1 . .
H H12A 0.658205 1.381271 0.455257 0.051 Uiso calc 1 . .
C C13A 0.6354(5) 1.0632(17) 0.4319(3) 0.048(2) Uani d 1 . .
H H13A 0.682490 1.045000 0.417789 0.057 Uiso calc 1 . .
C C14A 0.5821(5) 0.8882(14) 0.4296(3) 0.0409(19) Uani d 1 . .
H H14A 0.592282 0.750290 0.414638 0.049 Uiso calc 1 . .
C C15A 0.3389(5) 0.3147(16) 0.3995(3) 0.041(2) Uani d 1 . .
C C16A 0.3139(5) 0.1128(15) 0.4159(3) 0.044(2) Uani d 1 . .
H H16A 0.323975 0.076505 0.444787 0.053 Uiso calc 1 . .
C C17A 0.2739(5) -0.0410(16) 0.3908(3) 0.047(2) Uani d 1 . .
H H17A 0.256372 -0.180680 0.402644 0.056 Uiso calc 1 . .
C C18A 0.2594(5) 0.0097(19) 0.3481(3) 0.052(3) Uani d 1 . .
H H18A 0.233473 -0.096676 0.330491 0.062 Uiso calc 1 . .
C C19A 0.2838(6) 0.2216(18) 0.3316(4) 0.051(3) Uani d 1 . .
H H19A 0.272754 0.260575 0.302911 0.061 Uiso calc 1 . .
C C20A 0.3238(5) 0.3733(16) 0.3568(3) 0.045(2) Uani d 1 . .
H H20A 0.340832 0.514948 0.345548 0.055 Uiso calc 1 . .
C C1B 0.3236(4) 0.3768(15) 0.5820(3) 0.0370(18) Uani d 1 . .
Br Br1B 0.14367(7) 0.2681(2) 0.74742(3) 0.0701(4) Uani d 1 . .
N N1B 0.3017(4) 0.2490(11) 0.5494(3) 0.0336(17) Uani d 1 . .
O O1B 0.3366(4) 0.2703(11) 0.5123(2) 0.0478(17) Uani d 1 . .
N N2B 0.3789(4) 0.5326(12) 0.5731(2) 0.0417(17) Uani d 1 . .
H H2B 0.393219 0.539951 0.546301 0.050 Uiso calc 1 . .
C C3B 0.2863(5) 0.3580(16) 0.6241(3) 0.0387(19) Uani d 1 . .
C C4B 0.2924(5) 0.1630(16) 0.6482(3) 0.0391(19) Uani d 1 . .
H H4B 0.325401 0.044035 0.639406 0.047 Uiso calc 1 . .
C C5B 0.2506(5) 0.1381(18) 0.6856(3) 0.048(2) Uani d 1 . .
H H5B 0.254569 0.001873 0.701917 0.058 Uiso calc 1 . .
C C6B 0.2046(6) 0.3074(19) 0.6984(3) 0.048(2) Uani d 1 . .
C C7B 0.1990(5) 0.5162(18) 0.6760(3) 0.050(2) Uani d 1 . .
H H7B 0.167883 0.637004 0.686058 0.060 Uiso calc 1 . .
C C8B 0.2411(5) 0.5390(16) 0.6382(3) 0.041(2) Uani d 1 . .
H H8B 0.238858 0.677153 0.622357 0.049 Uiso calc 1 . .
C C9B 0.2439(5) 0.0776(15) 0.5503(3) 0.0393(19) Uani d 1 . .
C C10B 0.2578(5) -0.1214(15) 0.5272(3) 0.040(2) Uani d 1 . .
H H10B 0.304907 -0.142167 0.513284 0.049 Uiso calc 1 . .
C C11B 0.2031(6) -0.2875(16) 0.5248(3) 0.042(2) Uani d 1 . .
H H11B 0.212594 -0.422652 0.508851 0.051 Uiso calc 1 . .
C C12B 0.1340(5) -0.2606(14) 0.5453(4) 0.041(2) Uani d 1 . .
H H12B 0.096363 -0.376087 0.543340 0.049 Uiso calc 1 . .
C C13B 0.1207(5) -0.0633(17) 0.5685(3) 0.042(2) Uani d 1 . .
H H13B 0.074096 -0.045649 0.583136 0.051 Uiso calc 1 . .
C C14B 0.1746(5) 0.1094(15) 0.5707(3) 0.0401(19) Uani d 1 . .
H H14B 0.164413 0.246787 0.585759 0.048 Uiso calc 1 . .
C C15B 0.4160(5) 0.6836(15) 0.6013(3) 0.040(2) Uani d 1 . .
C C16B 0.4421(4) 0.8874(15) 0.5840(3) 0.041(2) Uani d 1 . .
H H16B 0.433158 0.921877 0.554880 0.050 Uiso calc 1 . .
C C17B 0.4814(5) 1.0404(17) 0.6097(3) 0.049(2) Uani d 1 . .
H H17B 0.498950 1.180375 0.597936 0.059 Uiso calc 1 . .
C C18B 0.4953(5) 0.9913(18) 0.6523(4) 0.054(3) Uani d 1 . .
H H18B 0.521577 1.097190 0.669808 0.065 Uiso calc 1 . .
C C19B 0.4695(6) 0.7814(18) 0.6691(5) 0.053(3) Uani d 1 . .
H H19B 0.479286 0.744164 0.698056 0.063 Uiso calc 1 . .
C C20B 0.4308(5) 0.6319(17) 0.6440(3) 0.046(2) Uani d 1 . .
H H20B 0.413583 0.491091 0.655569 0.055 Uiso calc 1 . .

loop_
_atom_site_aniso_label
_atom_site_aniso_U_11
_atom_site_aniso_U_22
_atom_site_aniso_U_33
_atom_site_aniso_U_12
_atom_site_aniso_U_13
_atom_site_aniso_U_23
Br1A 0.0716(8) 0.1182(10) 0.0382(7) -0.0140(7) 0.0150(7) 0.0000(9)
O1A 0.060(4) 0.053(4) 0.038(4) -0.010(3) 0.018(3) -0.007(3)
N1A 0.040(4) 0.032(4) 0.031(5) -0.006(3) 0.006(4) -0.006(3)
C1A 0.039(4) 0.026(4) 0.040(5) -0.002(3) 0.003(3) 0.002(3)
N2A 0.045(4) 0.044(4) 0.036(4) -0.005(3) 0.004(3) -0.004(3)
C3A 0.037(4) 0.036(4) 0.037(5) -0.002(4) 0.002(4) 0.000(4)
C4A 0.042(5) 0.040(5) 0.038(4) 0.000(4) -0.001(4) -0.004(4)
C5A 0.048(5) 0.055(6) 0.039(5) -0.005(4) 0.003(4) -0.004(4)
C6A 0.046(5) 0.069(7) 0.037(5) -0.012(5) -0.003(4) -0.003(5)
C7A 0.057(6) 0.040(5) 0.046(6) -0.007(5) -0.015(5) 0.001(4)
C8A 0.038(4) 0.047(5) 0.043(6) 0.001(4) -0.001(4) 0.001(4)
C9A 0.038(4) 0.041(5) 0.039(4) -0.002(4) -0.007(4) 0.005(4)
C10A 0.039(4) 0.045(5) 0.031(4) 0.004(4) -0.002(3) 0.001(4)
C11A 0.049(5) 0.043(5) 0.028(5) 0.002(4) -0.007(4) 0.002(4)
C12A 0.047(5) 0.036(5) 0.045(6) -0.005(4) -0.008(4) 0.001(4)
C13A 0.042(5) 0.051(6) 0.050(6) -0.002(4) -0.003(4) 0.002(5)
C14A 0.043(5) 0.032(4) 0.048(5) 0.001(4) -0.003(4) -0.002(4)
C15A 0.034(4) 0.050(5) 0.039(5) -0.001(4) 0.005(4) -0.005(4)
C16A 0.046(5) 0.039(5) 0.048(5) -0.004(4) -0.001(4) -0.005(4)
C17A 0.050(5) 0.032(5) 0.059(6) -0.003(4) 0.003(4) -0.002(4)
C18A 0.049(5) 0.049(6) 0.057(6) -0.008(5) -0.010(4) -0.012(5)
C19A 0.052(6) 0.063(7) 0.037(7) -0.005(5) -0.008(4) -0.007(5)
C20A 0.043(5) 0.045(5) 0.049(5) -0.002(4) -0.003(4) -0.001(4)
C1B 0.036(4) 0.041(5) 0.034(4) 0.002(4) 0.003(3) 0.000(4)
Br1B 0.0672(7) 0.1061(9) 0.0369(6) -0.0024(6) 0.0184(6) 0.0002(7)
N1B 0.041(4) 0.032(4) 0.028(5) -0.001(3) 0.004(3) -0.004(3)
O1B 0.053(4) 0.051(4) 0.040(4) -0.004(3) 0.010(3) -0.002(3)
N2B 0.046(4) 0.038(4) 0.041(4) -0.007(3) 0.006(3) -0.001(3)
C3B 0.033(4) 0.045(5) 0.037(5) 0.001(4) -0.001(3) 0.001(4)
C4B 0.038(4) 0.041(5) 0.038(5) -0.003(4) 0.001(4) 0.001(4)
C5B 0.046(5) 0.061(6) 0.036(5) -0.013(5) -0.010(4) 0.008(4)
C6B 0.057(6) 0.063(6) 0.024(5) -0.002(5) -0.001(4) -0.007(4)
C7B 0.041(5) 0.066(6) 0.043(5) 0.006(4) 0.005(4) -0.021(5)
C8B 0.043(5) 0.039(5) 0.040(5) 0.002(4) 0.004(4) -0.002(4)
C9B 0.043(5) 0.039(5) 0.035(4) 0.000(4) 0.004(4) 0.000(4)
C10B 0.046(5) 0.040(5) 0.036(4) 0.003(4) -0.004(4) -0.005(4)
C11B 0.053(6) 0.037(5) 0.037(6) -0.004(4) -0.005(4) -0.004(4)
C12B 0.043(5) 0.040(5) 0.040(6) -0.005(4) -0.005(4) -0.002(4)
C13B 0.036(4) 0.044(6) 0.047(5) 0.003(4) -0.003(4) -0.003(4)
C14B 0.037(4) 0.042(5) 0.041(4) 0.001(4) 0.004(4) -0.003(4)
C15B 0.037(5) 0.041(5) 0.042(5) -0.005(4) -0.003(4) 0.000(4)
C16B 0.036(4) 0.044(5) 0.044(5) 0.003(4) 0.006(4) -0.007(4)
C17B 0.048(5) 0.044(5) 0.054(6) -0.002(4) 0.009(4) 0.001(5)
C18B 0.042(5) 0.051(6) 0.070(7) -0.008(4) -0.004(5) -0.011(5)
C19B 0.052(6) 0.057(7) 0.048(7) -0.004(5) -0.007(5) -0.005(5)
C20B 0.039(5) 0.052(6) 0.046(5) -0.001(4) 0.002(4) 0.004(4)

loop_
_atom_type_symbol
_atom_type_description
_atom_type_scat_dispersion_real
_atom_type_scat_dispersion_imag
_atom_type_scat_source
C C 0.0137 0.0067 'International Tables Vol C Tables 4.2.6.8 and 6.1.1.4'
H H 0.0000 0.0000 'International Tables Vol C Tables 4.2.6.8 and 6.1.1.4'
Br Br -0.9338 1.0006 'International Tables Vol C Tables 4.2.6.8 and 6.1.1.4'
N N 0.0241 0.0134 'International Tables Vol C Tables 4.2.6.8 and 6.1.1.4'
O O 0.0389 0.0241 'International Tables Vol C Tables 4.2.6.8 and 6.1.1.4'

loop_
_geom_angle_atom_site_label_1
_geom_angle_atom_site_label_2
_geom_angle_atom_site_label_3
_geom_angle_site_symmetry_1
_geom_angle_site_symmetry_3
_geom_angle
_geom_angle_publ_flag
O1A N1A C9A . . 114.7(7) ?
C1A N1A O1A . . 118.6(7) ?
C1A N1A C9A . . 126.7(8) ?
N1A C1A N2A . . 116.1(7) ?
N1A C1A C3A . . 121.9(7) ?
N2A C1A C3A . . 121.8(7) ?
C1A N2A H2A . . 114.9 ?
C1A N2A C15A . . 130.1(8) ?
C15A N2A H2A . . 114.9 ?
C4A C3A C1A . . 118.7(8) ?
C8A C3A C1A . . 119.9(8) ?
C8A C3A C4A . . 121.2(9) ?
C3A C4A H4A . . 120.0 ?
C5A C4A C3A . . 120.1(9) ?
C5A C4A H4A . . 120.0 ?
C4A C5A H5A . . 121.3 ?
C6A C5A C4A . . 117.4(9) ?
C6A C5A H5A . . 121.3 ?
C5A C6A Br1A . . 118.2(8) ?
C5A C6A C7A . . 123.7(10) ?
C7A C6A Br1A . . 118.1(8) ?
C6A C7A H7A . . 120.7 ?
C6A C7A C8A . . 118.5(9) ?
C8A C7A H7A . . 120.7 ?
C3A C8A C7A . . 119.1(9) ?
C3A C8A H8A . . 120.4 ?
C7A C8A H8A . . 120.4 ?
C10A C9A N1A . . 116.0(7) ?
C10A C9A C14A . . 121.7(8) ?
C14A C9A N1A . . 122.2(8) ?
C9A C10A H10A . . 120.5 ?
C11A C10A C9A . . 119.0(8) ?
C11A C10A H10A . . 120.5 ?
C10A C11A H11A . . 118.9 ?
C10A C11A C12A . . 122.1(9) ?
C12A C11A H11A . . 118.9 ?
C11A C12A H12A . . 120.9 ?
C13A C12A C11A . . 118.1(9) ?
C13A C12A H12A . . 120.9 ?
C12A C13A H13A . . 119.1 ?
C12A C13A C14A . . 121.8(9) ?
C14A C13A H13A . . 119.1 ?
C9A C14A C13A . . 117.2(8) ?
C9A C14A H14A . . 121.4 ?
C13A C14A H14A . . 121.4 ?
C16A C15A N2A . . 118.3(9) ?
C16A C15A C20A . . 120.5(9) ?
C20A C15A N2A . . 121.2(8) ?
C15A C16A H16A . . 119.6 ?
C15A C16A C17A . . 120.9(9) ?
C17A C16A H16A . . 119.6 ?
C16A C17A H17A . . 120.0 ?
C16A C17A C18A . . 120.1(9) ?
C18A C17A H17A . . 120.0 ?
C17A C18A H18A . . 120.6 ?
C17A C18A C19A . . 118.8(9) ?
C19A C18A H18A . . 120.6 ?
C18A C19A H19A . . 119.7 ?
C20A C19A C18A . . 120.6(11) ?
C20A C19A H19A . . 119.7 ?
C15A C20A H20A . . 120.4 ?
C19A C20A C15A . . 119.1(10) ?
C19A C20A H20A . . 120.4 ?
N1B C1B N2B . . 115.3(7) ?
N1B C1B C3B . . 121.2(8) ?
N2B C1B C3B . . 123.4(7) ?
C1B N1B O1B . . 119.3(7) ?
C1B N1B C9B . . 126.0(8) ?
O1B N1B C9B . . 114.6(7) ?
C1B N2B H2B . . 115.8 ?
C1B N2B C15B . . 128.4(7) ?
C15B N2B H2B . . 115.8 ?
C4B C3B C1B . . 121.2(8) ?
C4B C3B C8B . . 119.9(9) ?
C8B C3B C1B . . 118.8(8) ?
C3B C4B H4B . . 119.7 ?
C3B C4B C5B . . 120.6(9) ?
C5B C4B H4B . . 119.7 ?
C4B C5B H5B . . 120.1 ?
C6B C5B C4B . . 119.8(9) ?
C6B C5B H5B . . 120.1 ?
C5B C6B Br1B . . 119.9(8) ?
C5B C6B C7B . . 122.0(9) ?
C7B C6B Br1B . . 118.0(7) ?
C6B C7B H7B . . 121.2 ?
C8B C7B C6B . . 117.7(9) ?
C8B C7B H7B . . 121.2 ?
C3B C8B C7B . . 119.9(9) ?
C3B C8B H8B . . 120.1 ?
C7B C8B H8B . . 120.1 ?
C10B C9B N1B . . 116.6(7) ?
C10B C9B C14B . . 120.3(8) ?
C14B C9B N1B . . 122.9(8) ?
C9B C10B H10B . . 120.1 ?
C11B C10B C9B . . 119.7(8) ?
C11B C10B H10B . . 120.1 ?
C10B C11B H11B . . 119.5 ?
C10B C11B C12B . . 120.9(9) ?
C12B C11B H11B . . 119.5 ?
C11B C12B H12B . . 120.4 ?
C13B C12B C11B . . 119.1(8) ?
C13B C12B H12B . . 120.4 ?
C12B C13B H13B . . 119.5 ?
C12B C13B C14B . . 120.9(9) ?
C14B C13B H13B . . 119.5 ?
C9B C14B H14B . . 120.5 ?
C13B C14B C9B . . 118.9(8) ?
C13B C14B H14B . . 120.5 ?
C16B C15B N2B . . 116.3(8) ?
C16B C15B C20B . . 120.0(9) ?
C20B C15B N2B . . 123.6(8) ?
C15B C16B H16B . . 120.3 ?
C15B C16B C17B . . 119.4(9) ?
C17B C16B H16B . . 120.3 ?
C16B C17B H17B . . 119.5 ?
C16B C17B C18B . . 120.9(9) ?
C18B C17B H17B . . 119.5 ?
C17B C18B H18B . . 120.6 ?
C17B C18B C19B . . 118.9(10) ?
C19B C18B H18B . . 120.6 ?
C18B C19B H19B . . 119.9 ?
C20B C19B C18B . . 120.2(12) ?
C20B C19B H19B . . 119.9 ?
C15B C20B H20B . . 119.7 ?
C19B C20B C15B . . 120.7(10) ?
C19B C20B H20B . . 119.7 ?

loop_
_geom_bond_atom_site_label_1
_geom_bond_atom_site_label_2
_geom_bond_site_symmetry_2
_geom_bond_distance
_geom_bond_publ_flag
Br1A C6A . 1.911(10) ?
O1A N1A . 1.333(11) ?
N1A C1A . 1.321(11) ?
N1A C9A . 1.463(11) ?
C1A N2A . 1.338(11) ?
C1A C3A . 1.491(12) ?
N2A H2A . 0.8800 ?
N2A C15A . 1.423(12) ?
C3A C4A . 1.408(12) ?
C3A C8A . 1.398(14) ?
C4A H4A . 0.9500 ?
C4A C5A . 1.397(13) ?
C5A H5A . 0.9500 ?
C5A C6A . 1.393(15) ?
C6A C7A . 1.392(15) ?
C7A H7A . 0.9500 ?
C7A C8A . 1.400(14) ?
C8A H8A . 0.9500 ?
C9A C10A . 1.383(12) ?
C9A C14A . 1.391(12) ?
C10A H10A . 0.9500 ?
C10A C11A . 1.350(13) ?
C11A H11A . 0.9500 ?
C11A C12A . 1.387(14) ?
C12A H12A . 0.9500 ?
C12A C13A . 1.381(14) ?
C13A H13A . 0.9500 ?
C13A C14A . 1.394(13) ?
C14A H14A . 0.9500 ?
C15A C16A . 1.361(13) ?
C15A C20A . 1.410(13) ?
C16A H16A . 0.9500 ?
C16A C17A . 1.391(13) ?
C17A H17A . 0.9500 ?
C17A C18A . 1.397(15) ?
C18A H18A . 0.9500 ?
C18A C19A . 1.412(16) ?
C19A H19A . 0.9500 ?
C19A C20A . 1.384(14) ?
C20A H20A . 0.9500 ?
C1B N1B . 1.325(11) ?
C1B N2B . 1.366(11) ?
C1B C3B . 1.485(12) ?
Br1B C6B . 1.894(10) ?
N1B O1B . 1.326(10) ?
N1B C9B . 1.433(11) ?
N2B H2B . 0.8800 ?
N2B C15B . 1.415(12) ?
C3B C4B . 1.373(14) ?
C3B C8B . 1.398(13) ?
C4B H4B . 0.9500 ?
C4B C5B . 1.396(13) ?
C5B H5B . 0.9500 ?
C5B C6B . 1.343(15) ?
C6B C7B . 1.413(15) ?
C7B H7B . 0.9500 ?
C7B C8B . 1.407(13) ?
C8B H8B . 0.9500 ?
C9B C10B . 1.393(12) ?
C9B C14B . 1.396(12) ?
C10B H10B . 0.9500 ?
C10B C11B . 1.374(13) ?
C11B H11B . 0.9500 ?
C11B C12B . 1.392(14) ?
C12B H12B . 0.9500 ?
C12B C13B . 1.385(14) ?
C13B H13B . 0.9500 ?
C13B C14B . 1.391(13) ?
C14B H14B . 0.9500 ?
C15B C16B . 1.389(13) ?
C15B C20B . 1.398(13) ?
C16B H16B . 0.9500 ?
C16B C17B . 1.391(13) ?
C17B H17B . 0.9500 ?
C17B C18B . 1.393(15) ?
C18B H18B . 0.9500 ?
C18B C19B . 1.411(15) ?
C19B H19B . 0.9500 ?
C19B C20B . 1.364(15) ?
C20B H20B . 0.9500 ?

loop_
_geom_hbond_atom_site_label_D
_geom_hbond_atom_site_label_H
_geom_hbond_atom_site_label_A
_geom_hbond_site_symmetry_A
_geom_hbond_distance_DH
_geom_hbond_distance_HA
_geom_hbond_distance_DA
_geom_hbond_angle_DHA
_geom_hbond_publ_flag
N2A H2A O1B . 0.88 2.20 3.005(11) 152.0 y
C10A H10A O1B 1_565 0.95 2.32 3.249(12) 167.0 y
C16A H16A O1B . 0.95 2.41 3.191(12) 138.8 y
N2B H2B O1A . 0.88 2.19 2.999(10) 152.2 y
C10B H10B O1A 1_545 0.95 2.28 3.214(12) 166.9 y
C16B H16B O1A . 0.95 2.40 3.188(12) 139.8 y
C4A H4A Cg2 1_545 0.95 2.77 3.614(10) 149 y
C4B H4B Cg6 1_545 0.95 2.64 3.534(10) 157 y
C8A H8A Cg3 1_565 0.95 2.71 3.591(10) 154 y
C8B H8B Cg5 1_565 0.95 2.85 3.688(10) 148 y

loop_
_geom_torsion_atom_site_label_1
_geom_torsion_atom_site_label_2
_geom_torsion_atom_site_label_3
_geom_torsion_atom_site_label_4
_geom_torsion_site_symmetry_1
_geom_torsion_site_symmetry_2
_geom_torsion_site_symmetry_3
_geom_torsion_site_symmetry_4
_geom_torsion
_geom_torsion_publ_flag
Br1A C6A C7A C8A . . . . -176.9(7) ?
O1A N1A C1A N2A . . . . -3.9(12) ?
O1A N1A C1A C3A . . . . -179.3(8) ?
O1A N1A C9A C10A . . . . -37.2(11) ?
O1A N1A C9A C14A . . . . 139.3(8) ?
N1A C1A N2A C15A . . . . 175.7(8) ?
N1A C1A C3A C4A . . . . 109.5(9) ?
N1A C1A C3A C8A . . . . -65.9(11) ?
N1A C9A C10A C11A . . . . 177.1(8) ?
N1A C9A C14A C13A . . . . -178.4(8) ?
C1A N1A C9A C10A . . . . 141.1(9) ?
C1A N1A C9A C14A . . . . -42.3(13) ?
C1A N2A C15A C16A . . . . 149.9(9) ?
C1A N2A C15A C20A . . . . -32.7(14) ?
C1A C3A C4A C5A . . . . -174.1(8) ?
C1A C3A C8A C7A . . . . 174.2(8) ?
N2A C1A C3A C4A . . . . -65.7(11) ?
N2A C1A C3A C8A . . . . 119.0(9) ?
N2A C15A C16A C17A . . . . 178.3(8) ?
N2A C15A C20A C19A . . . . -178.0(9) ?
C3A C1A N2A C15A . . . . -8.9(14) ?
C3A C4A C5A C6A . . . . -0.3(13) ?
C4A C3A C8A C7A . . . . -1.0(13) ?
C4A C5A C6A Br1A . . . . 177.0(7) ?
C4A C5A C6A C7A . . . . -0.8(14) ?
C5A C6A C7A C8A . . . . 0.9(14) ?
C6A C7A C8A C3A . . . . 0.0(13) ?
C8A C3A C4A C5A . . . . 1.2(13) ?
C9A N1A C1A N2A . . . . 177.8(8) ?
C9A N1A C1A C3A . . . . 2.4(13) ?
C9A C10A C11A C12A . . . . 1.9(14) ?
C10A C9A C14A C13A . . . . -2.0(13) ?
C10A C11A C12A C13A . . . . -2.6(15) ?
C11A C12A C13A C14A . . . . 0.9(15) ?
C12A C13A C14A C9A . . . . 1.3(14) ?
C14A C9A C10A C11A . . . . 0.5(13) ?
C15A C16A C17A C18A . . . . 0.6(14) ?
C16A C15A C20A C19A . . . . -0.6(14) ?
C16A C17A C18A C19A . . . . -2.1(14) ?
C17A C18A C19A C20A . . . . 2.2(15) ?
C18A C19A C20A C15A . . . . -0.9(15) ?
C20A C15A C16A C17A . . . . 0.8(14) ?
C1B N1B C9B C10B . . . . -140.5(9) ?
C1B N1B C9B C14B . . . . 43.6(13) ?
C1B N2B C15B C16B . . . . -151.1(8) ?
C1B N2B C15B C20B . . . . 32.5(14) ?
C1B C3B C4B C5B . . . . -173.1(8) ?
C1B C3B C8B C7B . . . . 173.5(8) ?
Br1B C6B C7B C8B . . . . -176.4(7) ?
N1B C1B N2B C15B . . . . -176.6(8) ?
N1B C1B C3B C4B . . . . 66.9(11) ?
N1B C1B C3B C8B . . . . -109.9(10) ?
N1B C9B C10B C11B . . . . -176.4(8) ?
N1B C9B C14B C13B . . . . 177.5(8) ?
O1B N1B C9B C10B . . . . 37.1(11) ?
O1B N1B C9B C14B . . . . -138.8(8) ?
N2B C1B N1B O1B . . . . 3.9(11) ?
N2B C1B N1B C9B . . . . -178.6(8) ?
N2B C1B C3B C4B . . . . -117.0(10) ?
N2B C1B C3B C8B . . . . 66.2(11) ?
N2B C15B C16B C17B . . . . -177.9(8) ?
N2B C15B C20B C19B . . . . 177.4(9) ?
C3B C1B N1B O1B . . . . -179.8(7) ?
C3B C1B N1B C9B . . . . -2.3(13) ?
C3B C1B N2B C15B . . . . 7.1(14) ?
C3B C4B C5B C6B . . . . -0.8(14) ?
C4B C3B C8B C7B . . . . -3.3(13) ?
C4B C5B C6B Br1B . . . . 176.7(7) ?
C4B C5B C6B C7B . . . . -2.4(14) ?
C5B C6B C7B C8B . . . . 2.7(14) ?
C6B C7B C8B C3B . . . . 0.2(13) ?
C8B C3B C4B C5B . . . . 3.7(13) ?
C9B C10B C11B C12B . . . . -0.4(15) ?
C10B C9B C14B C13B . . . . 1.7(13) ?
C10B C11B C12B C13B . . . . -0.2(16) ?
C11B C12B C13B C14B . . . . 1.6(15) ?
C12B C13B C14B C9B . . . . -2.4(14) ?
C14B C9B C10B C11B . . . . -0.3(13) ?
C15B C16B C17B C18B . . . . 0.4(13) ?
C16B C15B C20B C19B . . . . 1.1(14) ?
C16B C17B C18B C19B . . . . 0.8(14) ?
C17B C18B C19B C20B . . . . -1.0(15) ?
C18B C19B C20B C15B . . . . 0.1(15) ?
C20B C15B C16B C17B . . . . -1.3(13) ?

loop_
_twin_individual_id
_twin_individual_mass_fraction_refined
1 0.77(6)
2 0.23(6)
